data_4309666
loop_
_publ_author_name
'Katarzyna Rudzka'
'Atta M. Arif'
'Lisa M. Berreau'

_publ_section_title
;
Chemistry of a Ni(II) Acetohydroxamic Acid Complex: Formation, Reactivity
with Water, and Attempted Preparation of Zinc and Cobalt Analogues
;
_journal_name_full 'Inorganic Chemistry'
_journal_page_first 7234
_journal_page_last 7242
_journal_paper_doi 10.1021/ic0508122
_journal_volume 44
_journal_year 2005
_chemical_formula_moiety 'C35 H35 N5 O1 Zn, 2(Cl O4)'
_chemical_formula_sum 'C35 H35 Cl2 N5 O9 Zn'
_chemical_formula_weight 805.95
_chemical_name_systematic
; 
 ? 
;
_space_group_IT_number 2
_symmetry_cell_setting triclinic
_symmetry_space_group_name_Hall '-P 1'
_symmetry_space_group_name_H-M 'P -1'
_atom_sites_solution_hydrogens geom
_atom_sites_solution_primary direct
_atom_sites_solution_secondary difmap
_audit_creation_method SHELXL-97
_cell_angle_alpha 86.8463(15)
_cell_angle_beta 70.8582(12)
_cell_angle_gamma 67.8369(13)
_cell_formula_units_Z 2
_cell_length_a 11.1799(3)
_cell_length_b 11.8178(2)
_cell_length_c 14.6539(4)
_cell_measurement_reflns_used 5011
_cell_measurement_temperature 150(1)
_cell_measurement_theta_max 27.485
_cell_measurement_theta_min 1.018
_cell_volume 1688.68(7)
_computing_cell_refinement DENZO-SMN
_computing_data_collection 'Nonius COLLECT'
_computing_data_reduction DENZO-SMN
_computing_molecular_graphics 'WinGX, Ortep3'
_computing_structure_refinement 'SHELXL-97 (Sheldrick, 1997)'
_computing_structure_solution SIR97
_diffrn_ambient_temperature 150(1)
_diffrn_measured_fraction_theta_full 0.985
_diffrn_measured_fraction_theta_max 0.985
_diffrn_measurement_device_type 'Nonius KappaCCD Diffractometer'
_diffrn_measurement_method 'Phi plus Omega scan'
_diffrn_radiation_monochromator graphite
_diffrn_radiation_source 'fine-focus sealed tube'
_diffrn_radiation_type MoK\a
_diffrn_radiation_wavelength 0.71073
_diffrn_reflns_av_R_equivalents 0.0264
_diffrn_reflns_av_sigmaI/netI 0.0560
_diffrn_reflns_limit_h_max 14
_diffrn_reflns_limit_h_min -13
_diffrn_reflns_limit_k_max 15
_diffrn_reflns_limit_k_min -15
_diffrn_reflns_limit_l_max 16
_diffrn_reflns_limit_l_min -19
_diffrn_reflns_number 11176
_diffrn_reflns_theta_full 27.48
_diffrn_reflns_theta_max 27.48
_diffrn_reflns_theta_min 2.21
_exptl_absorpt_coefficient_mu 0.951
_exptl_absorpt_correction_T_max 0.9540
_exptl_absorpt_correction_T_min 0.7634
_exptl_absorpt_correction_type multi-scan
_exptl_absorpt_process_details 'DENZO-SMN (Otwinowski & Minor, 1997)'
_exptl_crystal_colour colorless
_exptl_crystal_density_diffrn 1.585
_exptl_crystal_density_method 'not measured'
_exptl_crystal_description plate
_exptl_crystal_F_000 832
_exptl_crystal_size_max 0.30
_exptl_crystal_size_mid 0.20
_exptl_crystal_size_min 0.05
_refine_diff_density_max 0.379
_refine_diff_density_min -0.530
_refine_diff_density_rms 0.078
_refine_ls_extinction_method none
_refine_ls_goodness_of_fit_ref 1.071
_refine_ls_hydrogen_treatment mixed
_refine_ls_matrix_type full
_refine_ls_number_parameters 476
_refine_ls_number_reflns 7627
_refine_ls_number_restraints 0
_refine_ls_restrained_S_all 1.071
_refine_ls_R_factor_all 0.0628
_refine_ls_R_factor_gt 0.0417
_refine_ls_shift/su_max 0.000
_refine_ls_shift/su_mean 0.000
_refine_ls_structure_factor_coef Fsqd
_refine_ls_weighting_details 'calc w=1/[\s^2^(Fo^2^)+(0.0267P)^2^+1.4531P] where P=(Fo^2^+2Fc^2^)/3'
_refine_ls_weighting_scheme calc
_refine_ls_wR_factor_gt 0.0852
_refine_ls_wR_factor_ref 0.0952
_reflns_number_gt 6024
_reflns_number_total 7627
_reflns_threshold_expression >2sigma(I)
_cod_data_source_file ic0508122si20050519_102522_2.cif
_cod_data_source_block usu119
_cod_depositor_comments
;
The following automatic conversions were performed:
'_exptl_absorpt_correction_type' value 'Multi-scan' changed to
'multi-scan' according to
'/home/saulius/struct/CIF-dictionaries/cif_core.dic' dictionary named
'cif_core.dic' version 2.4.1 from 2010-06-29.

Automatic conversion script
Id: cif_fix_enum 1527 2010-12-29 10:47:43Z saulius 
;
_cod_database_code 4309666

loop_
_symmetry_equiv_pos_as_xyz
'x, y, z'
'-x, -y, -z'

loop_
_atom_site_label
_atom_site_type_symbol
_atom_site_fract_x
_atom_site_fract_y
_atom_site_fract_z
_atom_site_U_iso_or_equiv
_atom_site_adp_type
_atom_site_occupancy
_atom_site_symmetry_multiplicity
_atom_site_calc_flag
_atom_site_refinement_flags
_atom_site_disorder_assembly
_atom_site_disorder_group
Zn1 Zn 0.04417(3) 0.34015(2) 0.24171(2) 0.01613(8) Uani 1 1 d . . .
Cl1 Cl 0.45698(6) -0.16662(6) 0.48843(5) 0.02567(15) Uani 1 1 d . . .
Cl2 Cl 0.17755(7) -0.06294(6) 0.18372(5) 0.02624(15) Uani 1 1 d . . .
O1 O 0.24509(17) 0.27566(14) 0.20545(12) 0.0186(4) Uani 1 1 d . . .
O2 O 0.4401(2) -0.10421(17) 0.40308(13) 0.0322(5) Uani 1 1 d . . .
O3 O 0.5689(2) -0.15448(18) 0.50896(15) 0.0350(5) Uani 1 1 d . . .
O4 O 0.4864(2) -0.29520(17) 0.47046(15) 0.0356(5) Uani 1 1 d . . .
O5 O 0.33154(19) -0.11462(19) 0.56983(14) 0.0343(5) Uani 1 1 d . . .
O6 O 0.1939(2) 0.04890(19) 0.15358(18) 0.0458(6) Uani 1 1 d . . .
O7 O 0.2512(3) -0.1146(2) 0.24950(18) 0.0535(6) Uani 1 1 d . . .
O8 O 0.2275(3) -0.1489(2) 0.10220(17) 0.0555(7) Uani 1 1 d . . .
O9 O 0.0335(2) -0.03757(19) 0.23175(16) 0.0421(5) Uani 1 1 d . . .
N1 N 0.2800(2) 0.14541(19) 0.32412(15) 0.0198(4) Uani 1 1 d . . .
H1 H 0.340(3) 0.091(3) 0.341(2) 0.022(7) Uiso 1 1 d . . .
N2 N 0.0380(2) 0.23851(17) 0.36131(14) 0.0176(4) Uani 1 1 d . . .
N3 N -0.1661(2) 0.35817(18) 0.28823(14) 0.0187(4) Uani 1 1 d . . .
N4 N -0.0532(2) 0.52631(17) 0.28392(14) 0.0179(4) Uani 1 1 d . . .
N5 N 0.0240(2) 0.29442(17) 0.11228(14) 0.0175(4) Uani 1 1 d . . .
C1 C 0.5137(3) 0.2583(2) 0.1475(2) 0.0310(6) Uani 1 1 d . . .
H1A H 0.4518 0.3082 0.1135 0.046 Uiso 1 1 calc R . .
H1B H 0.6083 0.2291 0.1029 0.046 Uiso 1 1 calc R . .
H1C H 0.5051 0.3079 0.2024 0.046 Uiso 1 1 calc R . .
C2 C 0.4975(3) 0.0679(3) 0.0967(2) 0.0330(7) Uani 1 1 d . . .
H2A H 0.4730 -0.0026 0.1193 0.049 Uiso 1 1 calc R . .
H2B H 0.5937 0.0389 0.0552 0.049 Uiso 1 1 calc R . .
H2C H 0.4394 0.1163 0.0596 0.049 Uiso 1 1 calc R . .
C3 C 0.5666(3) 0.0732(3) 0.2420(2) 0.0405(8) Uani 1 1 d . . .
H3A H 0.5494 0.1231 0.2997 0.061 Uiso 1 1 calc R . .
H3B H 0.6631 0.0480 0.2016 0.061 Uiso 1 1 calc R . .
H3C H 0.5458 0.0003 0.2619 0.061 Uiso 1 1 calc R . .
C4 C 0.4760(2) 0.1482(2) 0.18446(17) 0.0191(5) Uani 1 1 d . . .
C5 C 0.3233(2) 0.1953(2) 0.24041(17) 0.0165(5) Uani 1 1 d . . .
C6 C 0.1459(2) 0.1653(2) 0.38609(17) 0.0186(5) Uani 1 1 d . . .
C7 C 0.1313(3) 0.1072(2) 0.47224(18) 0.0230(5) Uani 1 1 d . . .
H7 H 0.2090 0.0579 0.4894 0.028 Uiso 1 1 calc R . .
C8 C 0.0005(3) 0.1234(2) 0.53172(18) 0.0230(6) Uani 1 1 d . . .
H8 H -0.0125 0.0837 0.5903 0.028 Uiso 1 1 calc R . .
C9 C -0.1120(3) 0.1973(2) 0.50661(18) 0.0220(5) Uani 1 1 d . . .
H9 H -0.2022 0.2082 0.5469 0.026 Uiso 1 1 calc R . .
C10 C -0.0896(3) 0.2549(2) 0.42111(17) 0.0195(5) Uani 1 1 d . . .
C11 C -0.2073(3) 0.3454(2) 0.39314(18) 0.0225(5) Uani 1 1 d . . .
H11A H -0.2845 0.3173 0.4126 0.027 Uiso 1 1 calc R . .
H11B H -0.2392 0.4263 0.4282 0.027 Uiso 1 1 calc R . .
C12 C -0.2406(3) 0.4815(2) 0.26326(19) 0.0220(5) Uani 1 1 d . . .
H12A H -0.3386 0.5096 0.3034 0.026 Uiso 1 1 calc R . .
H12B H -0.2341 0.4778 0.1944 0.026 Uiso 1 1 calc R . .
C13 C -0.1820(3) 0.5720(2) 0.28009(17) 0.0195(5) Uani 1 1 d . . .
C14 C -0.2587(3) 0.6963(2) 0.28986(18) 0.0231(5) Uani 1 1 d . . .
H14 H -0.3498 0.7263 0.2886 0.028 Uiso 1 1 calc R . .
C15 C -0.1997(3) 0.7764(2) 0.30149(19) 0.0267(6) Uani 1 1 d . . .
H15 H -0.2499 0.8624 0.3076 0.032 Uiso 1 1 calc R . .
C16 C -0.0687(3) 0.7311(2) 0.30414(18) 0.0233(6) Uani 1 1 d . . .
H16 H -0.0264 0.7855 0.3094 0.028 Uiso 1 1 calc R . .
C17 C 0.0024(3) 0.6049(2) 0.29917(17) 0.0188(5) Uani 1 1 d . . .
C18 C 0.1327(3) 0.5541(2) 0.31991(18) 0.0201(5) Uani 1 1 d . . .
C19 C 0.1502(3) 0.4652(2) 0.38675(18) 0.0223(5) Uani 1 1 d . . .
H19 H 0.0817 0.4324 0.4137 0.027 Uiso 1 1 calc R . .
C20 C 0.2659(3) 0.4243(2) 0.41423(19) 0.0262(6) Uani 1 1 d . . .
H20 H 0.2774 0.3626 0.4585 0.031 Uiso 1 1 calc R . .
C21 C 0.3651(3) 0.4739(3) 0.3768(2) 0.0294(6) Uani 1 1 d . . .
H21 H 0.4441 0.4470 0.3962 0.035 Uiso 1 1 calc R . .
C22 C 0.3484(3) 0.5626(3) 0.3112(2) 0.0301(6) Uani 1 1 d . . .
H22 H 0.4161 0.5967 0.2859 0.036 Uiso 1 1 calc R . .
C23 C 0.2340(3) 0.6023(2) 0.28214(19) 0.0247(6) Uani 1 1 d . . .
H23 H 0.2243 0.6624 0.2364 0.030 Uiso 1 1 calc R . .
C24 C -0.1666(3) 0.2586(2) 0.23217(19) 0.0230(5) Uani 1 1 d . . .
H24A H -0.2603 0.2779 0.2312 0.028 Uiso 1 1 calc R . .
H24B H -0.1390 0.1812 0.2638 0.028 Uiso 1 1 calc R . .
C25 C -0.0692(3) 0.2423(2) 0.12942(18) 0.0204(5) Uani 1 1 d . . .
C26 C -0.0740(3) 0.1734(2) 0.0586(2) 0.0253(6) Uani 1 1 d . . .
H26 H -0.1419 0.1392 0.0726 0.030 Uiso 1 1 calc R . .
C27 C 0.0216(3) 0.1549(2) -0.0332(2) 0.0288(6) Uani 1 1 d . . .
H27 H 0.0222 0.1061 -0.0829 0.035 Uiso 1 1 calc R . .
C28 C 0.1165(3) 0.2092(2) -0.05101(19) 0.0278(6) Uani 1 1 d . . .
H28 H 0.1837 0.1968 -0.1134 0.033 Uiso 1 1 calc R . .
C29 C 0.1142(3) 0.2808(2) 0.02100(17) 0.0195(5) Uani 1 1 d . . .
C30 C 0.2062(3) 0.3495(2) 0.00068(17) 0.0206(5) Uani 1 1 d . . .
C31 C 0.3404(3) 0.2970(2) -0.06319(19) 0.0271(6) Uani 1 1 d . . .
H31 H 0.3732 0.2162 -0.0920 0.033 Uiso 1 1 calc R . .
C32 C 0.4265(3) 0.3609(3) -0.0852(2) 0.0346(7) Uani 1 1 d . . .
H32 H 0.5183 0.3233 -0.1273 0.041 Uiso 1 1 calc R . .
C33 C 0.3785(3) 0.4792(3) -0.0458(2) 0.0376(8) Uani 1 1 d . . .
H33 H 0.4369 0.5237 -0.0619 0.045 Uiso 1 1 calc R . .
C34 C 0.2453(3) 0.5338(3) 0.0173(2) 0.0327(7) Uani 1 1 d . . .
H34 H 0.2129 0.6152 0.0447 0.039 Uiso 1 1 calc R . .
C35 C 0.1593(3) 0.4690(2) 0.04022(18) 0.0238(6) Uani 1 1 d . . .
H35 H 0.0680 0.5067 0.0831 0.029 Uiso 1 1 calc R . .

loop_
_atom_site_aniso_label
_atom_site_aniso_U_11
_atom_site_aniso_U_22
_atom_site_aniso_U_33
_atom_site_aniso_U_23
_atom_site_aniso_U_13
_atom_site_aniso_U_12
Zn1 0.01336(15) 0.01635(14) 0.01820(15) 0.00210(11) -0.00507(11) -0.00536(11)
Cl1 0.0211(3) 0.0278(3) 0.0265(3) 0.0074(3) -0.0073(3) -0.0088(3)
Cl2 0.0313(4) 0.0227(3) 0.0269(3) 0.0048(3) -0.0103(3) -0.0125(3)
O1 0.0144(9) 0.0198(8) 0.0196(9) 0.0031(7) -0.0050(7) -0.0051(7)
O2 0.0325(11) 0.0305(10) 0.0252(10) 0.0097(8) -0.0084(9) -0.0050(9)
O3 0.0233(11) 0.0411(11) 0.0434(12) 0.0042(10) -0.0129(9) -0.0138(9)
O4 0.0349(12) 0.0285(10) 0.0436(12) 0.0086(9) -0.0093(10) -0.0160(9)
O5 0.0223(11) 0.0467(12) 0.0263(10) 0.0036(9) -0.0033(8) -0.0093(9)
O6 0.0428(13) 0.0355(11) 0.0733(16) 0.0284(11) -0.0289(12) -0.0252(10)
O7 0.0717(18) 0.0435(13) 0.0598(15) 0.0231(12) -0.0458(14) -0.0196(12)
O8 0.0466(15) 0.0625(16) 0.0474(14) -0.0251(12) -0.0089(12) -0.0120(12)
O9 0.0358(13) 0.0413(12) 0.0422(12) 0.0057(10) 0.0013(10) -0.0198(10)
N1 0.0155(11) 0.0195(10) 0.0201(11) 0.0034(9) -0.0056(9) -0.0026(9)
N2 0.0162(11) 0.0173(9) 0.0182(10) 0.0007(8) -0.0043(8) -0.0063(8)
N3 0.0145(11) 0.0196(10) 0.0198(11) 0.0009(8) -0.0047(9) -0.0049(8)
N4 0.0165(11) 0.0185(10) 0.0181(10) 0.0014(8) -0.0052(8) -0.0065(8)
N5 0.0172(11) 0.0172(9) 0.0199(10) 0.0042(8) -0.0091(9) -0.0064(8)
C1 0.0194(14) 0.0287(14) 0.0394(16) 0.0043(12) -0.0021(12) -0.0101(12)
C2 0.0238(15) 0.0332(15) 0.0332(16) -0.0136(12) -0.0017(13) -0.0060(12)
C3 0.0172(15) 0.059(2) 0.0337(16) 0.0182(15) -0.0071(13) -0.0046(14)
C4 0.0152(12) 0.0206(12) 0.0187(12) 0.0018(10) -0.0057(10) -0.0037(10)
C5 0.0159(12) 0.0159(11) 0.0173(12) -0.0024(9) -0.0056(10) -0.0049(10)
C6 0.0180(13) 0.0170(11) 0.0197(12) 0.0006(9) -0.0047(10) -0.0069(10)
C7 0.0281(15) 0.0214(12) 0.0204(13) 0.0048(10) -0.0096(11) -0.0094(11)
C8 0.0322(15) 0.0214(12) 0.0178(12) 0.0040(10) -0.0063(11) -0.0147(11)
C9 0.0241(14) 0.0240(12) 0.0191(12) 0.0006(10) -0.0029(11) -0.0139(11)
C10 0.0196(13) 0.0191(11) 0.0186(12) -0.0019(10) -0.0029(10) -0.0086(10)
C11 0.0166(13) 0.0254(13) 0.0217(13) 0.0016(10) -0.0011(10) -0.0085(11)
C12 0.0137(13) 0.0235(12) 0.0278(14) 0.0026(11) -0.0089(11) -0.0043(10)
C13 0.0173(13) 0.0210(12) 0.0165(12) 0.0020(10) -0.0038(10) -0.0047(10)
C14 0.0202(14) 0.0229(12) 0.0209(13) 0.0015(10) -0.0077(11) -0.0018(11)
C15 0.0302(16) 0.0169(12) 0.0255(14) 0.0011(10) -0.0104(12) 0.0000(11)
C16 0.0327(15) 0.0163(11) 0.0243(13) 0.0015(10) -0.0130(12) -0.0099(11)
C17 0.0224(13) 0.0198(11) 0.0142(11) 0.0009(9) -0.0042(10) -0.0094(10)
C18 0.0227(13) 0.0177(11) 0.0187(12) -0.0035(9) -0.0057(10) -0.0066(10)
C19 0.0242(14) 0.0194(12) 0.0233(13) 0.0011(10) -0.0073(11) -0.0088(11)
C20 0.0290(15) 0.0226(12) 0.0256(14) 0.0003(11) -0.0122(12) -0.0056(11)
C21 0.0197(14) 0.0377(15) 0.0294(15) -0.0041(12) -0.0111(12) -0.0059(12)
C22 0.0237(15) 0.0380(15) 0.0307(15) 0.0016(12) -0.0065(12) -0.0161(13)
C23 0.0265(15) 0.0237(12) 0.0253(14) 0.0026(11) -0.0083(11) -0.0115(11)
C24 0.0197(13) 0.0252(13) 0.0291(14) 0.0031(11) -0.0091(11) -0.0131(11)
C25 0.0178(13) 0.0190(11) 0.0277(13) 0.0056(10) -0.0126(11) -0.0070(10)
C26 0.0277(15) 0.0221(12) 0.0322(15) 0.0021(11) -0.0150(12) -0.0115(11)
C27 0.0364(17) 0.0262(13) 0.0294(15) -0.0019(11) -0.0155(13) -0.0134(12)
C28 0.0338(16) 0.0283(13) 0.0207(13) 0.0019(11) -0.0088(12) -0.0115(12)
C29 0.0191(13) 0.0181(11) 0.0200(13) 0.0033(10) -0.0078(10) -0.0048(10)
C30 0.0215(13) 0.0250(12) 0.0177(12) 0.0071(10) -0.0092(10) -0.0098(11)
C31 0.0253(15) 0.0294(14) 0.0228(13) 0.0075(11) -0.0072(11) -0.0077(12)
C32 0.0239(15) 0.0492(18) 0.0321(16) 0.0202(14) -0.0119(13) -0.0156(14)
C33 0.0382(18) 0.0525(19) 0.0435(18) 0.0309(16) -0.0268(15) -0.0327(16)
C34 0.0471(19) 0.0303(14) 0.0363(16) 0.0166(13) -0.0257(15) -0.0232(14)
C35 0.0276(15) 0.0245(13) 0.0225(13) 0.0063(11) -0.0115(11) -0.0111(11)

loop_
_atom_type_symbol
_atom_type_description
_atom_type_scat_dispersion_real
_atom_type_scat_dispersion_imag
_atom_type_scat_source
C C 0.0033 0.0016 'International Tables Vol C Tables 4.2.6.8 and 6.1.1.4'
H H 0.0000 0.0000 'International Tables Vol C Tables 4.2.6.8 and 6.1.1.4'
N N 0.0061 0.0033 'International Tables Vol C Tables 4.2.6.8 and 6.1.1.4'
O O 0.0106 0.0060 'International Tables Vol C Tables 4.2.6.8 and 6.1.1.4'
Cl Cl 0.1484 0.1585 'International Tables Vol C Tables 4.2.6.8 and 6.1.1.4'
Zn Zn 0.2839 1.4301 'International Tables Vol C Tables 4.2.6.8 and 6.1.1.4'

loop_
_geom_angle_atom_site_label_1
_geom_angle_atom_site_label_2
_geom_angle_atom_site_label_3
_geom_angle
_geom_angle_site_symmetry_1
_geom_angle_site_symmetry_3
_geom_angle_publ_flag
O1 Zn1 N2 88.64(7) . . ?
O1 Zn1 N4 114.86(7) . . ?
N2 Zn1 N4 110.69(8) . . ?
O1 Zn1 N5 100.31(7) . . ?
N2 Zn1 N5 126.03(7) . . ?
N4 Zn1 N5 112.89(8) . . ?
O1 Zn1 N3 164.04(7) . . ?
N2 Zn1 N3 80.03(8) . . ?
N4 Zn1 N3 79.93(8) . . ?
N5 Zn1 N3 77.86(8) . . ?
O3 Cl1 O2 109.64(12) . . ?
O3 Cl1 O4 109.32(12) . . ?
O2 Cl1 O4 108.90(12) . . ?
O3 Cl1 O5 110.32(12) . . ?
O2 Cl1 O5 109.51(11) . . ?
O4 Cl1 O5 109.13(12) . . ?
O8 Cl2 O6 110.64(15) . . ?
O8 Cl2 O7 109.26(15) . . ?
O6 Cl2 O7 109.67(14) . . ?
O8 Cl2 O9 108.74(14) . . ?
O6 Cl2 O9 108.98(13) . . ?
O7 Cl2 O9 109.53(14) . . ?
C5 O1 Zn1 130.58(15) . . ?
C5 N1 C6 130.1(2) . . ?
C5 N1 H1 116.6(19) . . ?
C6 N1 H1 113.1(19) . . ?
C6 N2 C10 118.9(2) . . ?
C6 N2 Zn1 126.44(16) . . ?
C10 N2 Zn1 114.59(16) . . ?
C11 N3 C24 113.09(19) . . ?
C11 N3 C12 112.85(19) . . ?
C24 N3 C12 113.3(2) . . ?
C11 N3 Zn1 106.93(15) . . ?
C24 N3 Zn1 105.05(14) . . ?
C12 N3 Zn1 104.72(14) . . ?
C13 N4 C17 119.2(2) . . ?
C13 N4 Zn1 111.82(15) . . ?
C17 N4 Zn1 128.17(17) . . ?
C25 N5 C29 118.4(2) . . ?
C25 N5 Zn1 111.53(16) . . ?
C29 N5 Zn1 127.34(16) . . ?
C4 C1 H1A 109.5 . . ?
C4 C1 H1B 109.5 . . ?
H1A C1 H1B 109.5 . . ?
C4 C1 H1C 109.5 . . ?
H1A C1 H1C 109.5 . . ?
H1B C1 H1C 109.5 . . ?
C4 C2 H2A 109.5 . . ?
C4 C2 H2B 109.5 . . ?
H2A C2 H2B 109.5 . . ?
C4 C2 H2C 109.5 . . ?
H2A C2 H2C 109.5 . . ?
H2B C2 H2C 109.5 . . ?
C4 C3 H3A 109.5 . . ?
C4 C3 H3B 109.5 . . ?
H3A C3 H3B 109.5 . . ?
C4 C3 H3C 109.5 . . ?
H3A C3 H3C 109.5 . . ?
H3B C3 H3C 109.5 . . ?
C5 C4 C3 114.5(2) . . ?
C5 C4 C1 108.2(2) . . ?
C3 C4 C1 110.1(2) . . ?
C5 C4 C2 105.6(2) . . ?
C3 C4 C2 109.6(2) . . ?
C1 C4 C2 108.6(2) . . ?
O1 C5 N1 123.7(2) . . ?
O1 C5 C4 118.0(2) . . ?
N1 C5 C4 118.3(2) . . ?
N2 C6 C7 122.4(2) . . ?
N2 C6 N1 119.9(2) . . ?
C7 C6 N1 117.7(2) . . ?
C8 C7 C6 117.9(2) . . ?
C8 C7 H7 121.0 . . ?
C6 C7 H7 121.0 . . ?
C7 C8 C9 120.4(2) . . ?
C7 C8 H8 119.8 . . ?
C9 C8 H8 119.8 . . ?
C8 C9 C10 118.3(2) . . ?
C8 C9 H9 120.8 . . ?
C10 C9 H9 120.8 . . ?
N2 C10 C9 122.0(2) . . ?
N2 C10 C11 116.5(2) . . ?
C9 C10 C11 121.4(2) . . ?
N3 C11 C10 111.2(2) . . ?
N3 C11 H11A 109.4 . . ?
C10 C11 H11A 109.4 . . ?
N3 C11 H11B 109.4 . . ?
C10 C11 H11B 109.4 . . ?
H11A C11 H11B 108.0 . . ?
N3 C12 C13 110.9(2) . . ?
N3 C12 H12A 109.5 . . ?
C13 C12 H12A 109.5 . . ?
N3 C12 H12B 109.5 . . ?
C13 C12 H12B 109.5 . . ?
H12A C12 H12B 108.0 . . ?
N4 C13 C14 122.2(2) . . ?
N4 C13 C12 117.6(2) . . ?
C14 C13 C12 120.2(2) . . ?
C13 C14 C15 118.5(2) . . ?
C13 C14 H14 120.8 . . ?
C15 C14 H14 120.8 . . ?
C16 C15 C14 119.8(2) . . ?
C16 C15 H15 120.1 . . ?
C14 C15 H15 120.1 . . ?
C15 C16 C17 119.8(2) . . ?
C15 C16 H16 120.1 . . ?
C17 C16 H16 120.1 . . ?
N4 C17 C16 120.4(2) . . ?
N4 C17 C18 118.6(2) . . ?
C16 C17 C18 120.7(2) . . ?
C23 C18 C19 118.5(2) . . ?
C23 C18 C17 121.2(2) . . ?
C19 C18 C17 119.8(2) . . ?
C20 C19 C18 121.0(2) . . ?
C20 C19 H19 119.5 . . ?
C18 C19 H19 119.5 . . ?
C19 C20 C21 119.8(2) . . ?
C19 C20 H20 120.1 . . ?
C21 C20 H20 120.1 . . ?
C22 C21 C20 119.7(3) . . ?
C22 C21 H21 120.2 . . ?
C20 C21 H21 120.2 . . ?
C21 C22 C23 120.7(2) . . ?
C21 C22 H22 119.6 . . ?
C23 C22 H22 119.6 . . ?
C22 C23 C18 120.2(2) . . ?
C22 C23 H23 119.9 . . ?
C18 C23 H23 119.9 . . ?
N3 C24 C25 110.77(19) . . ?
N3 C24 H24A 109.5 . . ?
C25 C24 H24A 109.5 . . ?
N3 C24 H24B 109.5 . . ?
C25 C24 H24B 109.5 . . ?
H24A C24 H24B 108.1 . . ?
N5 C25 C26 122.6(2) . . ?
N5 C25 C24 116.7(2) . . ?
C26 C25 C24 120.7(2) . . ?
C25 C26 C27 119.0(2) . . ?
C25 C26 H26 120.5 . . ?
C27 C26 H26 120.5 . . ?
C26 C27 C28 118.4(2) . . ?
C26 C27 H27 120.8 . . ?
C28 C27 H27 120.8 . . ?
C29 C28 C27 120.5(3) . . ?
C29 C28 H28 119.8 . . ?
C27 C28 H28 119.8 . . ?
N5 C29 C28 120.9(2) . . ?
N5 C29 C30 117.8(2) . . ?
C28 C29 C30 121.2(2) . . ?
C35 C30 C31 118.5(2) . . ?
C35 C30 C29 121.2(2) . . ?
C31 C30 C29 120.2(2) . . ?
C32 C31 C30 121.0(3) . . ?
C32 C31 H31 119.5 . . ?
C30 C31 H31 119.5 . . ?
C33 C32 C31 119.8(3) . . ?
C33 C32 H32 120.1 . . ?
C31 C32 H32 120.1 . . ?
C32 C33 C34 120.4(3) . . ?
C32 C33 H33 119.8 . . ?
C34 C33 H33 119.8 . . ?
C33 C34 C35 119.9(3) . . ?
C33 C34 H34 120.1 . . ?
C35 C34 H34 120.1 . . ?
C30 C35 C34 120.4(3) . . ?
C30 C35 H35 119.8 . . ?
C34 C35 H35 119.8 . . ?

loop_
_geom_bond_atom_site_label_1
_geom_bond_atom_site_label_2
_geom_bond_distance
_geom_bond_site_symmetry_2
_geom_bond_publ_flag
Zn1 O1 1.9696(16) . ?
Zn1 N2 2.0667(19) . ?
Zn1 N4 2.0758(19) . ?
Zn1 N5 2.103(2) . ?
Zn1 N3 2.150(2) . ?
Cl1 O3 1.436(2) . ?
Cl1 O2 1.4465(19) . ?
Cl1 O4 1.4481(19) . ?
Cl1 O5 1.4494(19) . ?
Cl2 O8 1.428(2) . ?
Cl2 O6 1.4287(19) . ?
Cl2 O7 1.434(2) . ?
Cl2 O9 1.447(2) . ?
O1 C5 1.242(3) . ?
N1 C5 1.354(3) . ?
N1 C6 1.412(3) . ?
N1 H1 0.83(3) . ?
N2 C6 1.342(3) . ?
N2 C10 1.353(3) . ?
N3 C11 1.470(3) . ?
N3 C24 1.474(3) . ?
N3 C12 1.475(3) . ?
N4 C13 1.353(3) . ?
N4 C17 1.359(3) . ?
N5 C25 1.351(3) . ?
N5 C29 1.359(3) . ?
C1 C4 1.533(3) . ?
C1 H1A 0.9800 . ?
C1 H1B 0.9800 . ?
C1 H1C 0.9800 . ?
C2 C4 1.540(4) . ?
C2 H2A 0.9800 . ?
C2 H2B 0.9800 . ?
C2 H2C 0.9800 . ?
C3 C4 1.525(4) . ?
C3 H3A 0.9800 . ?
C3 H3B 0.9800 . ?
C3 H3C 0.9800 . ?
C4 C5 1.520(3) . ?
C6 C7 1.395(3) . ?
C7 C8 1.381(4) . ?
C7 H7 0.9500 . ?
C8 C9 1.385(4) . ?
C8 H8 0.9500 . ?
C9 C10 1.387(3) . ?
C9 H9 0.9500 . ?
C10 C11 1.513(4) . ?
C11 H11A 0.9900 . ?
C11 H11B 0.9900 . ?
C12 C13 1.516(3) . ?
C12 H12A 0.9900 . ?
C12 H12B 0.9900 . ?
C13 C14 1.381(3) . ?
C14 C15 1.386(4) . ?
C14 H14 0.9500 . ?
C15 C16 1.370(4) . ?
C15 H15 0.9500 . ?
C16 C17 1.393(3) . ?
C16 H16 0.9500 . ?
C17 C18 1.479(4) . ?
C18 C23 1.398(3) . ?
C18 C19 1.399(3) . ?
C19 C20 1.385(4) . ?
C19 H19 0.9500 . ?
C20 C21 1.389(4) . ?
C20 H20 0.9500 . ?
C21 C22 1.385(4) . ?
C21 H21 0.9500 . ?
C22 C23 1.387(4) . ?
C22 H22 0.9500 . ?
C23 H23 0.9500 . ?
C24 C25 1.512(3) . ?
C24 H24A 0.9900 . ?
C24 H24B 0.9900 . ?
C25 C26 1.381(4) . ?
C26 C27 1.383(4) . ?
C26 H26 0.9500 . ?
C27 C28 1.385(4) . ?
C27 H27 0.9500 . ?
C28 C29 1.377(4) . ?
C28 H28 0.9500 . ?
C29 C30 1.486(3) . ?
C30 C35 1.392(3) . ?
C30 C31 1.398(4) . ?
C31 C32 1.385(4) . ?
C31 H31 0.9500 . ?
C32 C33 1.376(4) . ?
C32 H32 0.9500 . ?
C33 C34 1.388(4) . ?
C33 H33 0.9500 . ?
C34 C35 1.392(4) . ?
C34 H34 0.9500 . ?
C35 H35 0.9500 . ?

loop_
_geom_hbond_atom_site_label_D
_geom_hbond_atom_site_label_H
_geom_hbond_atom_site_label_A
_geom_hbond_distance_DH
_geom_hbond_distance_HA
_geom_hbond_distance_DA
_geom_hbond_angle_DHA
_geom_hbond_site_symmetry_A
N1 H1 O2 0.83(3) 2.43(3) 3.201(3) 156(2) .

loop_
_geom_torsion_atom_site_label_1
_geom_torsion_atom_site_label_2
_geom_torsion_atom_site_label_3
_geom_torsion_atom_site_label_4
_geom_torsion
_geom_torsion_site_symmetry_1
_geom_torsion_site_symmetry_2
_geom_torsion_site_symmetry_3
_geom_torsion_site_symmetry_4
_geom_torsion_publ_flag
N2 Zn1 O1 C5 7.4(2) . . . . ?
N4 Zn1 O1 C5 119.7(2) . . . . ?
N5 Zn1 O1 C5 -119.0(2) . . . . ?
N3 Zn1 O1 C5 -37.1(4) . . . . ?
O1 Zn1 N2 C6 0.0(2) . . . . ?
N4 Zn1 N2 C6 -116.11(19) . . . . ?
N5 Zn1 N2 C6 101.8(2) . . . . ?
N3 Zn1 N2 C6 168.7(2) . . . . ?
O1 Zn1 N2 C10 176.51(17) . . . . ?
N4 Zn1 N2 C10 60.37(18) . . . . ?
N5 Zn1 N2 C10 -81.71(18) . . . . ?
N3 Zn1 N2 C10 -14.78(16) . . . . ?
O1 Zn1 N3 C11 72.4(3) . . . . ?
N2 Zn1 N3 C11 26.97(15) . . . . ?
N4 Zn1 N3 C11 -86.33(15) . . . . ?
N5 Zn1 N3 C11 157.42(16) . . . . ?
O1 Zn1 N3 C24 -48.1(3) . . . . ?
N2 Zn1 N3 C24 -93.45(15) . . . . ?
N4 Zn1 N3 C24 153.25(16) . . . . ?
N5 Zn1 N3 C24 37.00(14) . . . . ?
O1 Zn1 N3 C12 -167.7(2) . . . . ?
N2 Zn1 N3 C12 146.96(16) . . . . ?
N4 Zn1 N3 C12 33.66(15) . . . . ?
N5 Zn1 N3 C12 -82.60(15) . . . . ?
O1 Zn1 N4 C13 161.75(15) . . . . ?
N2 Zn1 N4 C13 -99.80(16) . . . . ?
N5 Zn1 N4 C13 47.56(17) . . . . ?
N3 Zn1 N4 C13 -24.57(16) . . . . ?
O1 Zn1 N4 C17 -7.6(2) . . . . ?
N2 Zn1 N4 C17 90.9(2) . . . . ?
N5 Zn1 N4 C17 -121.77(19) . . . . ?
N3 Zn1 N4 C17 166.1(2) . . . . ?
O1 Zn1 N5 C25 133.61(16) . . . . ?
N2 Zn1 N5 C25 37.7(2) . . . . ?
N4 Zn1 N5 C25 -103.66(16) . . . . ?
N3 Zn1 N5 C25 -30.22(16) . . . . ?
O1 Zn1 N5 C29 -27.3(2) . . . . ?
N2 Zn1 N5 C29 -123.19(19) . . . . ?
N4 Zn1 N5 C29 95.4(2) . . . . ?
N3 Zn1 N5 C29 168.9(2) . . . . ?
Zn1 O1 C5 N1 -9.9(3) . . . . ?
Zn1 O1 C5 C4 168.41(15) . . . . ?
C6 N1 C5 O1 3.2(4) . . . . ?
C6 N1 C5 C4 -175.1(2) . . . . ?
C3 C4 C5 O1 166.4(2) . . . . ?
C1 C4 C5 O1 43.2(3) . . . . ?
C2 C4 C5 O1 -73.0(3) . . . . ?
C3 C4 C5 N1 -15.2(3) . . . . ?
C1 C4 C5 N1 -138.4(2) . . . . ?
C2 C4 C5 N1 105.4(2) . . . . ?
C10 N2 C6 C7 -1.3(3) . . . . ?
Zn1 N2 C6 C7 175.06(17) . . . . ?
C10 N2 C6 N1 179.1(2) . . . . ?
Zn1 N2 C6 N1 -4.6(3) . . . . ?
C5 N1 C6 N2 4.2(4) . . . . ?
C5 N1 C6 C7 -175.4(2) . . . . ?
N2 C6 C7 C8 2.2(4) . . . . ?
N1 C6 C7 C8 -178.1(2) . . . . ?
C6 C7 C8 C9 -1.2(4) . . . . ?
C7 C8 C9 C10 -0.6(4) . . . . ?
C6 N2 C10 C9 -0.7(3) . . . . ?
Zn1 N2 C10 C9 -177.44(18) . . . . ?
C6 N2 C10 C11 175.7(2) . . . . ?
Zn1 N2 C10 C11 -1.0(3) . . . . ?
C8 C9 C10 N2 1.6(4) . . . . ?
C8 C9 C10 C11 -174.6(2) . . . . ?
C24 N3 C11 C10 80.5(2) . . . . ?
C12 N3 C11 C10 -149.3(2) . . . . ?
Zn1 N3 C11 C10 -34.6(2) . . . . ?
N2 C10 C11 N3 25.2(3) . . . . ?
C9 C10 C11 N3 -158.4(2) . . . . ?
C11 N3 C12 C13 78.5(2) . . . . ?
C24 N3 C12 C13 -151.4(2) . . . . ?
Zn1 N3 C12 C13 -37.5(2) . . . . ?
C17 N4 C13 C14 0.9(3) . . . . ?
Zn1 N4 C13 C14 -169.50(19) . . . . ?
C17 N4 C13 C12 -179.8(2) . . . . ?
Zn1 N4 C13 C12 9.8(3) . . . . ?
N3 C12 C13 N4 20.3(3) . . . . ?
N3 C12 C13 C14 -160.4(2) . . . . ?
N4 C13 C14 C15 1.7(4) . . . . ?
C12 C13 C14 C15 -177.6(2) . . . . ?
C13 C14 C15 C16 -0.7(4) . . . . ?
C14 C15 C16 C17 -2.7(4) . . . . ?
C13 N4 C17 C16 -4.4(3) . . . . ?
Zn1 N4 C17 C16 164.27(18) . . . . ?
C13 N4 C17 C18 169.7(2) . . . . ?
Zn1 N4 C17 C18 -21.7(3) . . . . ?
C15 C16 C17 N4 5.3(4) . . . . ?
C15 C16 C17 C18 -168.6(2) . . . . ?
N4 C17 C18 C23 141.5(2) . . . . ?
C16 C17 C18 C23 -44.5(3) . . . . ?
N4 C17 C18 C19 -45.6(3) . . . . ?
C16 C17 C18 C19 128.5(3) . . . . ?
C23 C18 C19 C20 -0.8(4) . . . . ?
C17 C18 C19 C20 -174.0(2) . . . . ?
C18 C19 C20 C21 1.5(4) . . . . ?
C19 C20 C21 C22 -0.9(4) . . . . ?
C20 C21 C22 C23 -0.3(4) . . . . ?
C21 C22 C23 C18 0.9(4) . . . . ?
C19 C18 C23 C22 -0.3(4) . . . . ?
C17 C18 C23 C22 172.7(2) . . . . ?
C11 N3 C24 C25 -155.1(2) . . . . ?
C12 N3 C24 C25 74.9(3) . . . . ?
Zn1 N3 C24 C25 -38.8(2) . . . . ?
C29 N5 C25 C26 1.8(4) . . . . ?
Zn1 N5 C25 C26 -161.0(2) . . . . ?
C29 N5 C25 C24 179.4(2) . . . . ?
Zn1 N5 C25 C24 16.6(3) . . . . ?
N3 C24 C25 N5 16.2(3) . . . . ?
N3 C24 C25 C26 -166.1(2) . . . . ?
N5 C25 C26 C27 1.1(4) . . . . ?
C24 C25 C26 C27 -176.4(2) . . . . ?
C25 C26 C27 C28 -1.6(4) . . . . ?
C26 C27 C28 C29 -0.7(4) . . . . ?
C25 N5 C29 C28 -4.2(3) . . . . ?
Zn1 N5 C29 C28 155.6(2) . . . . ?
C25 N5 C29 C30 173.6(2) . . . . ?
Zn1 N5 C29 C30 -26.7(3) . . . . ?
C27 C28 C29 N5 3.7(4) . . . . ?
C27 C28 C29 C30 -174.0(2) . . . . ?
N5 C29 C30 C35 -39.3(3) . . . . ?
C28 C29 C30 C35 138.4(3) . . . . ?
N5 C29 C30 C31 144.1(2) . . . . ?
C28 C29 C30 C31 -38.1(4) . . . . ?
C35 C30 C31 C32 1.5(4) . . . . ?
C29 C30 C31 C32 178.1(2) . . . . ?
C30 C31 C32 C33 -1.8(4) . . . . ?
C31 C32 C33 C34 1.3(4) . . . . ?
C32 C33 C34 C35 -0.6(4) . . . . ?
C31 C30 C35 C34 -0.8(4) . . . . ?
C29 C30 C35 C34 -177.4(2) . . . . ?
C33 C34 C35 C30 0.3(4) . . . . ?
